data_1505377
loop_
_publ_author_name
'Khan, Faiz Ahmed'
'Rao, G. Hari Mangeswara'
'Satapathy, Rashmirekha'
'Parasuraman, Karuppasamy'

_publ_section_title
;
 Serendipitously discovered diazomethane-mediated novel molecular
 rearrangements of norbornyl alpha-ketohemiketals.
;
_journal_issue 8
_journal_name_full 'Organic letters'
_journal_page_first 1581
_journal_page_last 1584
_journal_paper_doi 10.1021/ol070442g
_journal_volume 9
_journal_year 2007
_chemical_formula_moiety 'C13 H18 Br2 O5'
_chemical_formula_sum 'C13 H18 Br2 O5'
_chemical_formula_weight 414.09
_space_group_IT_number 19
_symmetry_cell_setting orthorhombic
_symmetry_space_group_name_Hall 'P 2ac 2ab'
_symmetry_space_group_name_H-M 'P 21 21 21'
_atom_sites_solution_hydrogens geom
_atom_sites_solution_primary direct
_atom_sites_solution_secondary difmap
_audit_creation_method SHELXL-97
_cell_angle_alpha 90.00
_cell_angle_beta 90.00
_cell_angle_gamma 90.00
_cell_formula_units_Z 4
_cell_length_a 8.5183(8)
_cell_length_b 10.7917(10)
_cell_length_c 16.3000(15)
_cell_measurement_temperature 100
_cell_volume 1498.4(2)
_computing_cell_refinement 'SAINT 6.45 ( Bruker, 2003)'
_computing_data_collection 'SMART 5.628 (Bruker, 2003)'
_computing_data_reduction 'SAINT 6.45 ( Bruker, 2003)'
_computing_molecular_graphics 'Diamond 2.1'
_computing_structure_refinement 'SHELXL-97 (Sheldrick, 1997)'
_computing_structure_solution SIR-92
_diffrn_ambient_temperature 293(2)
_diffrn_measured_fraction_theta_full 0.995
_diffrn_measured_fraction_theta_max 0.995
_diffrn_measurement_device_type /w-scans
_diffrn_radiation_monochromator graphite
_diffrn_radiation_source 'fine-focus sealed tube'
_diffrn_radiation_type MoK\a
_diffrn_radiation_wavelength 0.71073
_diffrn_reflns_av_R_equivalents 0.0382
_diffrn_reflns_av_sigmaI/netI 0.0502
_diffrn_reflns_limit_h_max 10
_diffrn_reflns_limit_h_min -11
_diffrn_reflns_limit_k_max 14
_diffrn_reflns_limit_k_min -14
_diffrn_reflns_limit_l_max 21
_diffrn_reflns_limit_l_min -13
_diffrn_reflns_number 9807
_diffrn_reflns_theta_full 28.28
_diffrn_reflns_theta_max 28.28
_diffrn_reflns_theta_min 2.26
_diffrn_standards_decay_% 0.5
_diffrn_standards_interval_time 60
_diffrn_standards_number 3
_exptl_absorpt_coefficient_mu 5.425
_exptl_absorpt_correction_T_max 0.5390
_exptl_absorpt_correction_T_min 0.4418
_exptl_crystal_colour colorless
_exptl_crystal_density_diffrn 1.836
_exptl_crystal_density_method 'not measured'
_exptl_crystal_description prism
_exptl_crystal_F_000 824
_exptl_crystal_size_max 0.18
_exptl_crystal_size_mid 0.15
_exptl_crystal_size_min 0.13
_refine_diff_density_max 1.159
_refine_diff_density_min -0.765
_refine_diff_density_rms 0.190
_refine_ls_abs_structure_details 'Flack H D (1983), Acta Cryst. A39, 876-881'
_refine_ls_abs_structure_Flack 0.49(2)
_refine_ls_extinction_method none
_refine_ls_goodness_of_fit_ref 1.122
_refine_ls_hydrogen_treatment mixed
_refine_ls_matrix_type full
_refine_ls_number_parameters 176
_refine_ls_number_reflns 3668
_refine_ls_number_restraints 0
_refine_ls_restrained_S_all 1.122
_refine_ls_R_factor_all 0.0526
_refine_ls_R_factor_gt 0.0421
_refine_ls_shift/su_max 0.000
_refine_ls_shift/su_mean 0.000
_refine_ls_structure_factor_coef Fsqd
_refine_ls_weighting_details 'calc w=1/[\s^2^(Fo^2^)+(0.0169P)^2^+12.5843P] where P=(Fo^2^+2Fc^2^)/3'
_refine_ls_weighting_scheme calc
_refine_ls_wR_factor_gt 0.0898
_refine_ls_wR_factor_ref 0.1116
_reflns_number_gt 3283
_reflns_number_total 3668
_reflns_threshold_expression >2sigma(I)
_cod_data_source_file ol070442gsi20070221_084145.cif
_cod_data_source_block 17febdm
_cod_depositor_comments
;
The following automatic conversions were performed:

'_symmetry_cell_setting' value 'Orthorhombic' changed to
'orthorhombic' according to
/home/saulius/struct/CIF-dictionaries/cif_core.dic dictionary named
'cif_core.dic' version 2.4.1 from 2010-06-29.

Automatic conversion script
Id: cif_fix_values 1715 2011-07-08 13:25:40Z adriana 
;
_cod_database_code 1505377

loop_
_symmetry_equiv_pos_as_xyz
'x, y, z'
'-x+1/2, -y, z+1/2'
'x+1/2, -y+1/2, -z'
'-x, y+1/2, -z+1/2'

loop_
_atom_site_label
_atom_site_type_symbol
_atom_site_fract_x
_atom_site_fract_y
_atom_site_fract_z
_atom_site_U_iso_or_equiv
_atom_site_adp_type
_atom_site_occupancy
_atom_site_symmetry_multiplicity
_atom_site_calc_flag
_atom_site_refinement_flags
C01 C 0.3463(7) 0.5125(6) 0.0496(4) 0.0127(12) Uani 1 1 d .
C02 C 0.4902(8) 0.6006(6) 0.0472(4) 0.0161(12) Uani 1 1 d .
H02 H 0.4564 0.6872 0.0427 0.019 Uiso 1 1 calc R
C03 C 0.5654(6) 0.5753(6) 0.1329(4) 0.0127(12) Uani 1 1 d .
H03A H 0.6776 0.5615 0.1281 0.015 Uiso 1 1 calc R
H03B H 0.5471 0.6440 0.1701 0.015 Uiso 1 1 calc R
C04 C 0.4815(7) 0.4583(6) 0.1624(4) 0.0127(11) Uani 1 1 d .
C05 C 0.5207(8) 0.3552(5) 0.1034(4) 0.0128(11) Uiso 1 1 d .
C06 C 0.4375(6) 0.3984(5) 0.0230(4) 0.0115(11) Uani 1 1 d .
C07 C 0.3071(7) 0.4954(5) 0.1421(4) 0.0106(12) Uani 1 1 d .
C08 C 0.2147(9) 0.6201(7) 0.2543(4) 0.0263(17) Uani 1 1 d .
H08A H 0.1795 0.7029 0.2656 0.039 Uiso 1 1 calc R
H08B H 0.3055 0.6022 0.2871 0.039 Uiso 1 1 calc R
H08C H 0.1326 0.5625 0.2673 0.039 Uiso 1 1 calc R
C09 C 0.0448(8) 0.4054(7) 0.1448(4) 0.0206(14) Uani 1 1 d .
H09A H -0.0081 0.3319 0.1631 0.031 Uiso 1 1 calc R
H09B H 0.0323 0.4138 0.0865 0.031 Uiso 1 1 calc R
H09C H 0.0005 0.4764 0.1717 0.031 Uiso 1 1 calc R
C10 C 0.4239(8) 0.2343(6) 0.0918(4) 0.0186(14) Uani 1 1 d .
H10A H 0.4883 0.1609 0.0844 0.022 Uiso 1 1 calc R
H10B H 0.3458 0.2211 0.1342 0.022 Uiso 1 1 calc R
C11 C 0.5803(7) 0.5599(6) -0.0309(4) 0.0162(13) Uani 1 1 d .
C12 C 0.5351(9) 0.6339(6) -0.1076(4) 0.0209(14) Uani 1 1 d .
H12A H 0.4232 0.6318 -0.1145 0.031 Uiso 1 1 calc R
H12B H 0.5847 0.5980 -0.1548 0.031 Uiso 1 1 calc R
H12C H 0.5690 0.7182 -0.1014 0.031 Uiso 1 1 calc R
C13 C 0.7575(7) 0.5629(7) -0.0213(5) 0.0205(14) Uani 1 1 d .
H13A H 0.7870 0.5165 0.0265 0.031 Uiso 1 1 calc R
H13B H 0.7918 0.6471 -0.0155 0.031 Uiso 1 1 calc R
H13C H 0.8056 0.5268 -0.0689 0.031 Uiso 1 1 calc R
O01 O 0.2094(5) 0.3966(4) 0.1644(3) 0.0171(10) Uani 1 1 d .
O02 O 0.2542(5) 0.6095(4) 0.1695(3) 0.0148(10) Uani 1 1 d .
O03 O 0.3579(5) 0.2835(4) 0.0142(3) 0.0162(9) Uani 1 1 d .
O04 O 0.5302(5) 0.4292(4) -0.0439(2) 0.0158(9) Uani 1 1 d .
O05 O 0.6836(6) 0.3375(4) 0.1047(3) 0.0169(9) Uani 1 1 d .
H05 H 0.7072 0.2817 0.0729 0.025 Uiso 1 1 calc R
Br01 Br 0.17281(7) 0.55455(6) -0.02134(4) 0.01650(15) Uani 1 1 d .
Br02 Br 0.52394(8) 0.41579(6) 0.27547(4) 0.01731(15) Uani 1 1 d .

loop_
_atom_site_aniso_label
_atom_site_aniso_U_11
_atom_site_aniso_U_22
_atom_site_aniso_U_33
_atom_site_aniso_U_23
_atom_site_aniso_U_13
_atom_site_aniso_U_12
C01 0.006(3) 0.016(3) 0.016(3) 0.000(2) -0.006(2) 0.003(2)
C02 0.020(3) 0.014(3) 0.014(3) 0.001(2) 0.002(3) 0.001(2)
C03 0.008(3) 0.016(3) 0.014(3) -0.003(3) 0.002(2) -0.006(2)
C04 0.010(3) 0.015(3) 0.013(3) 0.001(2) 0.004(2) 0.007(2)
C06 0.010(3) 0.009(2) 0.015(3) -0.004(2) -0.008(2) 0.0051(19)
C07 0.007(3) 0.012(3) 0.013(3) -0.002(2) -0.004(2) -0.003(2)
C08 0.029(4) 0.029(4) 0.021(4) -0.010(3) 0.000(3) 0.014(3)
C09 0.013(3) 0.028(3) 0.021(3) 0.002(3) 0.001(3) -0.007(3)
C10 0.021(3) 0.017(3) 0.018(3) -0.002(3) -0.014(3) 0.001(2)
C11 0.011(3) 0.015(3) 0.023(3) 0.003(3) -0.006(2) -0.008(2)
C12 0.022(3) 0.021(3) 0.020(3) 0.003(3) -0.001(3) -0.006(3)
C13 0.011(3) 0.029(4) 0.022(3) 0.005(4) 0.005(3) 0.006(3)
O01 0.014(2) 0.017(2) 0.020(2) 0.0029(19) 0.0025(18) -0.0084(17)
O02 0.012(2) 0.021(3) 0.011(2) -0.0046(18) 0.0019(18) 0.0024(17)
O03 0.020(2) 0.016(2) 0.013(2) -0.0016(18) 0.001(2) -0.0063(17)
O04 0.017(2) 0.019(2) 0.0114(19) -0.0001(17) 0.0047(17) -0.0037(19)
O05 0.015(2) 0.024(2) 0.013(2) -0.0057(18) -0.0013(19) 0.0054(19)
Br01 0.0114(3) 0.0209(3) 0.0172(3) 0.0020(3) -0.0054(3) 0.0002(2)
Br02 0.0204(3) 0.0224(3) 0.0092(3) -0.0001(3) -0.0009(2) 0.0026(3)

loop_
_atom_type_symbol
_atom_type_description
_atom_type_scat_dispersion_real
_atom_type_scat_dispersion_imag
_atom_type_scat_source
C C 0.0033 0.0016 'International Tables Vol C Tables 4.2.6.8 and 6.1.1.4'
H H 0.0000 0.0000 'International Tables Vol C Tables 4.2.6.8 and 6.1.1.4'
O O 0.0106 0.0060 'International Tables Vol C Tables 4.2.6.8 and 6.1.1.4'
Br Br -0.2901 2.4595 'International Tables Vol C Tables 4.2.6.8 and 6.1.1.4'

loop_
_geom_angle_atom_site_label_1
_geom_angle_atom_site_label_2
_geom_angle_atom_site_label_3
_geom_angle
C06 C01 C02 95.0(5)
C06 C01 C07 106.8(5)
C02 C01 C07 105.5(5)
C06 C01 Br01 114.3(4)
C02 C01 Br01 116.4(4)
C07 C01 Br01 116.4(4)
C11 C02 C01 103.8(5)
C11 C02 C03 118.8(5)
C01 C02 C03 101.2(5)
C04 C03 C02 103.6(5)
C05 C04 C03 107.8(5)
C05 C04 C07 105.2(5)
C03 C04 C07 99.5(4)
C05 C04 Br02 113.1(4)
C03 C04 Br02 114.1(4)
C07 C04 Br02 116.0(4)
O05 C05 C04 108.0(5)
O05 C05 C10 114.4(5)
C04 C05 C10 125.4(6)
O05 C05 C06 120.2(5)
C04 C05 C06 102.4(5)
C10 C05 C06 84.7(4)
O04 C06 O03 113.6(5)
O04 C06 C01 108.7(5)
O03 C06 C01 119.6(5)
O04 C06 C05 118.2(5)
O03 C06 C05 92.4(4)
C01 C06 C05 103.6(5)
O02 C07 O01 113.6(5)
O02 C07 C01 106.1(5)
O01 C07 C01 118.0(5)
O02 C07 C04 117.7(5)
O01 C07 C04 108.2(5)
C01 C07 C04 91.8(4)
O03 C10 C05 90.2(5)
O04 C11 C13 108.7(5)
O04 C11 C12 107.8(5)
C13 C11 C12 108.9(6)
O04 C11 C02 104.1(5)
C13 C11 C02 113.7(6)
C12 C11 C02 113.4(5)
C07 O01 C09 118.1(5)
C07 O02 C08 117.4(5)
C06 O03 C10 92.6(4)
C06 O04 C11 106.2(4)

loop_
_geom_bond_atom_site_label_1
_geom_bond_atom_site_label_2
_geom_bond_distance
C01 C06 1.519(8)
C01 C02 1.552(9)
C01 C07 1.555(9)
C01 Br01 1.931(6)
C02 C11 1.551(9)
C02 C03 1.561(8)
C03 C04 1.529(8)
C04 C05 1.508(8)
C04 C07 1.574(8)
C04 Br02 1.933(6)
C05 O05 1.401(8)
C05 C10 1.555(9)
C05 C06 1.561(8)
C06 O04 1.387(8)
C06 O03 1.420(7)
C07 O02 1.386(7)
C07 O01 1.400(7)
C08 O02 1.427(8)
C09 O01 1.442(8)
C10 O03 1.483(8)
C11 O04 1.489(7)
C11 C13 1.517(7)
C11 C12 1.532(9)

loop_
_cod_related_entry_id
_cod_related_entry_code
_cod_related_entry_database
1 30651596 ChemSpider
